data_4340221
loop_
_publ_author_name
'Malarek, Michael S.'
'Evans, David J.'
'Smith, Paul D.'
'Bleeker, Ashley R.'
'White, Jonathan M.'
'Young, Charles G.'

_publ_section_title
;
 Pi-acid/pi-base carbonyloxomolybdenum(IV) complexes and their
 oxomolybdenum(VI/IV) precursors.
;
_journal_issue 5
_journal_name_full 'Inorganic chemistry'
_journal_page_first 2209
_journal_page_last 2216
_journal_paper_doi 10.1021/ic0510314
_journal_volume 45
_journal_year 2006
_chemical_formula_moiety 'C25 H35 B Mo N6 O2 S'
_chemical_formula_sum 'C25 H35 B Mo N6 O2 S'
_chemical_formula_weight 590.40
_chemical_name_systematic
;
{Hydrotris(3-isopropylpyrazol-1-yl)borato}- 
dioxo(p-tolylthiolato)molybdenum(VI)
;
_space_group_IT_number 114
_symmetry_cell_setting tetragonal
_symmetry_space_group_name_Hall 'P -4 2n'
_symmetry_space_group_name_H-M 'P -4 21 c'
_atom_sites_solution_hydrogens geom
_atom_sites_solution_primary direct
_atom_sites_solution_secondary difmap
_audit_creation_method SHELXL-97
_cell_angle_alpha 90.00
_cell_angle_beta 90.00
_cell_angle_gamma 90.00
_cell_formula_units_Z 8
_cell_length_a 19.3498(4)
_cell_length_b 19.3498(4)
_cell_length_c 15.6532(8)
_cell_measurement_reflns_used 6646
_cell_measurement_temperature 293(2)
_cell_measurement_theta_max 27.05
_cell_measurement_theta_min 2.35
_cell_volume 5860.8(3)
_computing_cell_refinement 'Bruker SMART'
_computing_data_collection 'Bruker SMART'
_computing_data_reduction 'Bruker SAINT'
_computing_molecular_graphics 'WinGX SHELXTL'
_computing_publication_material 'WinGX SHELXTL'
_computing_structure_refinement 'WinGX SHELXTL'
_computing_structure_solution 'WinGX SHELXTL'
_diffrn_ambient_temperature 293(2)
_diffrn_measured_fraction_theta_full 0.999
_diffrn_measured_fraction_theta_max 0.999
_diffrn_measurement_device_type 'CCD area detector'
_diffrn_measurement_method 'phi and omega scans'
_diffrn_radiation_monochromator graphite
_diffrn_radiation_source 'sealed tube'
_diffrn_radiation_wavelength 0.71073
_diffrn_reflns_av_R_equivalents 0.0651
_diffrn_reflns_av_sigmaI/netI 0.0420
_diffrn_reflns_limit_h_max 25
_diffrn_reflns_limit_h_min -25
_diffrn_reflns_limit_k_max 24
_diffrn_reflns_limit_k_min -21
_diffrn_reflns_limit_l_max 20
_diffrn_reflns_limit_l_min -18
_diffrn_reflns_number 36434
_diffrn_reflns_theta_full 27.51
_diffrn_reflns_theta_max 27.51
_diffrn_reflns_theta_min 1.49
_exptl_absorpt_coefficient_mu 0.550
_exptl_crystal_colour black
_exptl_crystal_density_diffrn 1.338
_exptl_crystal_density_method 'not measured'
_exptl_crystal_description rod
_exptl_crystal_F_000 2448
_exptl_crystal_size_max 0.50
_exptl_crystal_size_mid 0.18
_exptl_crystal_size_min 0.10
_refine_diff_density_max 0.412
_refine_diff_density_min -0.241
_refine_diff_density_rms 0.049
_refine_ls_abs_structure_details 'Flack H D (1983), Acta Cryst. A39, 876-881'
_refine_ls_abs_structure_Flack -0.02(2)
_refine_ls_extinction_method none
_refine_ls_goodness_of_fit_ref 0.968
_refine_ls_hydrogen_treatment mixed
_refine_ls_matrix_type full
_refine_ls_number_parameters 336
_refine_ls_number_reflns 6724
_refine_ls_number_restraints 0
_refine_ls_restrained_S_all 0.968
_refine_ls_R_factor_all 0.0330
_refine_ls_R_factor_gt 0.0281
_refine_ls_shift/su_max 0.001
_refine_ls_shift/su_mean 0.000
_refine_ls_structure_factor_coef Fsqd
_refine_ls_weighting_details 'calc w=1/[\s^2^(Fo^2^)+(0.0299P)^2^+0.0000P] where P=(Fo^2^+2Fc^2^)/3'
_refine_ls_weighting_scheme calc
_refine_ls_wR_factor_gt 0.0608
_refine_ls_wR_factor_ref 0.0621
_reflns_number_gt 5935
_reflns_number_total 6724
_reflns_threshold_expression >2sigma(I)
_cod_data_source_file ic0510314si20051110_074042.cif
_cod_data_source_block Tp(iPr)MoO2(S-p-tol)_(jmwmm51m)
_cod_depositor_comments
;
The following automatic conversions were performed:

'_symmetry_cell_setting' value 'Tetragonal' changed to 'tetragonal'
according to
/usr/data/users/saulius/automatic-downloads/retrospective/ACS/lib/dictionaries/cif_core.dic
dictionary named 'cif_core.dic' version 2.4.2 from 2011-04-26.

Automatic conversion script
Id: cif_fix_values 2281 2013-09-26 08:29:07Z andrius 
;
_cod_original_sg_symbol_H-M 'P-42(1)c '
_cod_database_code 4340221

loop_
_symmetry_equiv_pos_as_xyz
'x, y, z'
'-x, -y, z'
'y, -x, -z'
'-y, x, -z'
'-x+1/2, y+1/2, -z+1/2'
'x+1/2, -y+1/2, -z+1/2'
'-y+1/2, -x+1/2, z+1/2'
'y+1/2, x+1/2, z+1/2'

loop_
_atom_site_label
_atom_site_type_symbol
_atom_site_fract_x
_atom_site_fract_y
_atom_site_fract_z
_atom_site_U_iso_or_equiv
_atom_site_adp_type
_atom_site_occupancy
_atom_site_symmetry_multiplicity
_atom_site_calc_flag
_atom_site_refinement_flags
Mo1 Mo 0.196518(9) 0.266673(9) 0.136229(14) 0.03827(6) Uani 1 1 d .
S1 S 0.30258(3) 0.20110(3) 0.13299(4) 0.05247(15) Uani 1 1 d .
O1 O 0.14791(8) 0.20956(9) 0.19192(11) 0.0500(4) Uani 1 1 d .
N22 N 0.15602(10) 0.23912(10) -0.06380(12) 0.0430(5) Uani 1 1 d .
O2 O 0.21459(9) 0.32955(9) 0.20899(11) 0.0529(4) Uani 1 1 d .
N12 N 0.23230(11) 0.34108(9) -0.04373(12) 0.0448(4) Uani 1 1 d .
N32 N 0.10773(10) 0.34598(10) -0.00117(13) 0.0434(5) Uani 1 1 d .
N21 N 0.16890(10) 0.20576(10) 0.01173(13) 0.0431(4) Uani 1 1 d .
N11 N 0.25709(9) 0.33298(9) 0.03768(12) 0.0412(4) Uani 1 1 d .
C43 C 0.29265(15) 0.17694(14) 0.30678(18) 0.0601(7) Uani 1 1 d .
H43 H 0.2818 0.2236 0.3121 0.072 Uiso 1 1 calc R
C13 C 0.31894(12) 0.36370(12) 0.04037(16) 0.0454(6) Uani 1 1 d .
C42 C 0.31697(14) 0.07994(14) 0.2209(2) 0.0603(7) Uani 1 1 d .
H42 H 0.3237 0.0601 0.1674 0.072 Uiso 1 1 calc R
C41 C 0.30266(12) 0.14941(12) 0.22761(16) 0.0450(5) Uani 1 1 d .
C33 C 0.05621(11) 0.35472(11) 0.12333(16) 0.0452(6) Uani 1 1 d .
C21 C 0.14141(12) 0.19296(13) -0.12405(16) 0.0491(6) Uani 1 1 d .
H21 H 0.1312 0.2028 -0.1808 0.059 Uiso 1 1 calc R
C23 C 0.16114(12) 0.13769(12) -0.00365(17) 0.0452(5) Uani 1 1 d .
C31 C 0.05225(13) 0.38543(13) -0.01248(19) 0.0547(7) Uani 1 1 d .
H31 H 0.0387 0.4054 -0.0639 0.066 Uiso 1 1 calc R
N31 N 0.11097(9) 0.32660(10) 0.08285(13) 0.0420(4) Uani 1 1 d .
C46 C 0.31309(13) 0.06654(15) 0.3735(2) 0.0659(8) Uani 1 1 d .
C32 C 0.01822(14) 0.39198(14) 0.06421(18) 0.0592(7) Uani 1 1 d .
H32 H -0.0223 0.4165 0.0743 0.071 Uiso 1 1 calc R
C11 C 0.27886(14) 0.37525(13) -0.09047(17) 0.0537(6) Uani 1 1 d .
H11 H 0.2741 0.3870 -0.1478 0.064 Uiso 1 1 calc R
C12 C 0.33454(14) 0.39013(14) -0.04031(18) 0.0577(7) Uani 1 1 d .
H12 H 0.3746 0.4131 -0.0565 0.069 Uiso 1 1 calc R
C22 C 0.14400(13) 0.12816(13) -0.08826(18) 0.0542(6) Uani 1 1 d .
H22 H 0.1358 0.0863 -0.1156 0.065 Uiso 1 1 calc R
C44 C 0.32130(15) 0.03946(15) 0.2938(2) 0.0684(9) Uani 1 1 d .
H44 H 0.3301 -0.0076 0.2882 0.082 Uiso 1 1 calc R
B1 B 0.15947(15) 0.31755(14) -0.06802(18) 0.0445(6) Uani 1 1 d .
C45 C 0.29841(16) 0.13620(17) 0.3798(2) 0.0713(8) Uani 1 1 d .
H45 H 0.2923 0.1561 0.4333 0.086 Uiso 1 1 calc R
C14 C 0.36005(13) 0.37283(14) 0.12128(18) 0.0541(6) Uani 1 1 d .
H14 H 0.3437 0.3393 0.1636 0.065 Uiso 1 1 calc R
C24 C 0.16969(14) 0.08361(13) 0.06363(19) 0.0559(7) Uani 1 1 d .
H24 H 0.1936 0.1046 0.1123 0.067 Uiso 1 1 calc R
C34 C 0.04036(13) 0.34043(14) 0.21525(17) 0.0540(6) Uani 1 1 d .
H34 H 0.0835 0.3268 0.2433 0.065 Uiso 1 1 calc R
C15 C 0.43662(14) 0.3598(2) 0.1046(2) 0.0920(12) Uani 1 1 d .
H15A H 0.4423 0.3154 0.0782 0.138 Uiso 1 1 calc R
H15B H 0.4614 0.3609 0.1577 0.138 Uiso 1 1 calc R
H15C H 0.4543 0.3951 0.0673 0.138 Uiso 1 1 calc R
C26 C 0.10005(17) 0.05712(18) 0.0946(2) 0.0826(10) Uani 1 1 d .
H26A H 0.0736 0.0949 0.1172 0.124 Uiso 1 1 calc R
H26B H 0.1071 0.0232 0.1385 0.124 Uiso 1 1 calc R
H26C H 0.0756 0.0366 0.0477 0.124 Uiso 1 1 calc R
C25 C 0.21449(17) 0.02510(15) 0.0298(2) 0.0842(10) Uani 1 1 d .
H25A H 0.1908 0.0020 -0.0159 0.126 Uiso 1 1 calc R
H25B H 0.2236 -0.0072 0.0749 0.126 Uiso 1 1 calc R
H25C H 0.2574 0.0436 0.0090 0.126 Uiso 1 1 calc R
C16 C 0.3498(2) 0.44500(17) 0.1567(2) 0.0861(11) Uani 1 1 d .
H16A H 0.3660 0.4783 0.1159 0.129 Uiso 1 1 calc R
H16B H 0.3755 0.4498 0.2089 0.129 Uiso 1 1 calc R
H16C H 0.3016 0.4526 0.1678 0.129 Uiso 1 1 calc R
C36 C 0.01292(18) 0.40367(19) 0.2606(2) 0.0866(11) Uani 1 1 d .
H36A H 0.0459 0.4405 0.2561 0.130 Uiso 1 1 calc R
H36B H 0.0053 0.3930 0.3198 0.130 Uiso 1 1 calc R
H36C H -0.0299 0.4176 0.2348 0.130 Uiso 1 1 calc R
C35 C -0.00975(18) 0.28062(19) 0.2226(2) 0.0831(10) Uani 1 1 d .
H35A H -0.0516 0.2917 0.1926 0.125 Uiso 1 1 calc R
H35B H -0.0200 0.2723 0.2817 0.125 Uiso 1 1 calc R
H35C H 0.0106 0.2400 0.1980 0.125 Uiso 1 1 calc R
C47 C 0.31847(19) 0.0224(2) 0.4527(2) 0.0979(13) Uani 1 1 d .
H47A H 0.2738 0.0040 0.4666 0.147 Uiso 1 1 calc R
H47B H 0.3349 0.0500 0.4994 0.147 Uiso 1 1 calc R
H47C H 0.3501 -0.0150 0.4425 0.147 Uiso 1 1 calc R
H1 H 0.1488(12) 0.3357(11) -0.1271(17) 0.051(6) Uiso 1 1 d .

loop_
_atom_site_aniso_label
_atom_site_aniso_U_11
_atom_site_aniso_U_22
_atom_site_aniso_U_33
_atom_site_aniso_U_23
_atom_site_aniso_U_13
_atom_site_aniso_U_12
Mo1 0.03817(10) 0.04300(10) 0.03365(9) 0.00369(9) 0.00037(9) 0.00403(8)
S1 0.0434(3) 0.0597(3) 0.0543(3) 0.0121(4) 0.0059(4) 0.0108(3)
O1 0.0477(9) 0.0528(10) 0.0495(10) 0.0118(8) 0.0063(8) 0.0028(8)
N22 0.0466(11) 0.0438(10) 0.0387(11) 0.0007(9) 0.0005(9) -0.0045(9)
O2 0.0564(10) 0.0626(10) 0.0398(9) -0.0057(8) -0.0024(8) 0.0017(8)
N12 0.0555(11) 0.0430(10) 0.0360(10) 0.0045(8) 0.0020(10) -0.0052(10)
N32 0.0491(11) 0.0392(10) 0.0417(11) 0.0036(9) -0.0078(9) 0.0030(9)
N21 0.0449(10) 0.0414(11) 0.0430(11) 0.0017(9) -0.0020(9) 0.0006(8)
N11 0.0439(11) 0.0417(10) 0.0380(10) 0.0017(8) -0.0005(9) -0.0029(8)
C43 0.0766(19) 0.0478(14) 0.0558(16) 0.0021(13) -0.0094(14) 0.0106(13)
C13 0.0457(14) 0.0420(12) 0.0484(14) 0.0007(11) 0.0041(11) -0.0004(10)
C42 0.0585(17) 0.0515(15) 0.0709(18) 0.0024(14) 0.0034(14) 0.0159(13)
C41 0.0359(11) 0.0434(13) 0.0557(15) 0.0070(11) -0.0028(11) 0.0051(10)
C33 0.0376(11) 0.0442(12) 0.0537(16) -0.0031(12) 0.0005(11) 0.0020(10)
C21 0.0483(13) 0.0583(14) 0.0406(14) -0.0074(13) 0.0020(11) -0.0079(11)
C23 0.0382(12) 0.0389(12) 0.0586(15) -0.0033(11) 0.0036(11) 0.0011(10)
C31 0.0539(15) 0.0490(15) 0.0613(17) 0.0087(13) -0.0139(14) 0.0061(12)
N31 0.0440(11) 0.0408(10) 0.0412(11) 0.0008(9) -0.0039(9) 0.0019(8)
C46 0.0457(14) 0.0702(18) 0.082(2) 0.0290(17) 0.0005(16) 0.0067(13)
C32 0.0492(15) 0.0587(17) 0.0697(19) 0.0051(14) -0.0028(14) 0.0115(13)
C11 0.0650(17) 0.0519(14) 0.0440(14) 0.0097(12) 0.0074(13) -0.0101(12)
C12 0.0546(16) 0.0568(16) 0.0616(17) 0.0081(13) 0.0096(14) -0.0152(13)
C22 0.0549(15) 0.0466(14) 0.0612(17) -0.0134(13) 0.0043(13) -0.0045(12)
C44 0.0634(19) 0.0463(15) 0.095(2) 0.0168(16) 0.0071(17) 0.0126(14)
B1 0.0547(16) 0.0458(16) 0.0330(14) 0.0072(11) -0.0017(12) -0.0025(12)
C45 0.084(2) 0.0741(19) 0.0565(18) 0.0112(15) -0.0062(16) 0.0143(16)
C14 0.0494(14) 0.0582(15) 0.0547(17) 0.0044(13) -0.0053(12) -0.0075(11)
C24 0.0574(15) 0.0409(13) 0.0693(18) 0.0031(12) -0.0036(14) -0.0001(12)
C34 0.0413(13) 0.0690(17) 0.0518(15) -0.0027(13) 0.0037(11) 0.0082(12)
C15 0.0522(17) 0.127(3) 0.097(3) 0.006(2) -0.0120(18) 0.0126(19)
C26 0.077(2) 0.079(2) 0.091(2) 0.032(2) 0.0041(19) -0.0057(17)
C25 0.085(2) 0.0497(16) 0.117(3) 0.0039(18) 0.003(2) 0.0161(16)
C16 0.099(2) 0.077(2) 0.082(3) -0.0164(18) -0.026(2) 0.0027(18)
C36 0.081(2) 0.093(3) 0.086(3) -0.025(2) 0.012(2) 0.021(2)
C35 0.083(2) 0.097(3) 0.070(2) 0.0093(19) 0.0193(18) -0.011(2)
C47 0.082(2) 0.103(3) 0.108(3) 0.060(2) 0.006(2) 0.014(2)

loop_
_atom_type_symbol
_atom_type_description
_atom_type_scat_dispersion_real
_atom_type_scat_dispersion_imag
_atom_type_scat_source
C C 0.0033 0.0016 'International Tables Vol C Tables 4.2.6.8 and 6.1.1.4'
H H 0.0000 0.0000 'International Tables Vol C Tables 4.2.6.8 and 6.1.1.4'
B B 0.0013 0.0007 'International Tables Vol C Tables 4.2.6.8 and 6.1.1.4'
N N 0.0061 0.0033 'International Tables Vol C Tables 4.2.6.8 and 6.1.1.4'
O O 0.0106 0.0060 'International Tables Vol C Tables 4.2.6.8 and 6.1.1.4'
S S 0.1246 0.1234 'International Tables Vol C Tables 4.2.6.8 and 6.1.1.4'
Mo Mo -1.6832 0.6857 'International Tables Vol C Tables 4.2.6.8 and 6.1.1.4'

loop_
_geom_angle_atom_site_label_1
_geom_angle_atom_site_label_2
_geom_angle_atom_site_label_3
_geom_angle
O1 Mo1 O2 103.66(9)
O1 Mo1 N31 97.03(7)
O2 Mo1 N31 91.84(8)
O1 Mo1 N11 169.28(7)
O2 Mo1 N11 86.90(8)
N31 Mo1 N11 80.52(7)
O1 Mo1 N21 88.46(8)
O2 Mo1 N21 164.59(7)
N31 Mo1 N21 77.05(7)
N11 Mo1 N21 80.82(6)
O1 Mo1 S1 98.05(5)
O2 Mo1 S1 102.42(6)
N31 Mo1 S1 156.12(6)
N11 Mo1 S1 81.23(5)
N21 Mo1 S1 84.94(5)
C41 S1 Mo1 106.11(8)
C21 N22 N21 109.53(19)
C21 N22 B1 130.5(2)
N21 N22 B1 120.0(2)
C11 N12 N11 109.3(2)
C11 N12 B1 129.3(2)
N11 N12 B1 121.31(19)
C31 N32 N31 108.8(2)
C31 N32 B1 129.5(2)
N31 N32 B1 121.47(18)
C23 N21 N22 106.64(19)
C23 N21 Mo1 131.82(17)
N22 N21 Mo1 121.54(14)
C13 N11 N12 106.95(19)
C13 N11 Mo1 132.54(17)
N12 N11 Mo1 120.26(14)
C41 C43 C45 120.9(3)
C41 C43 H43 119.6
C45 C43 H43 119.6
N11 C13 C12 109.2(2)
N11 C13 C14 123.5(2)
C12 C13 C14 127.1(2)
C41 C42 C44 120.0(3)
C41 C42 H42 120.0
C44 C42 H42 120.0
C43 C41 C42 118.7(2)
C43 C41 S1 122.33(18)
C42 C41 S1 118.9(2)
N31 C33 C32 108.2(2)
N31 C33 C34 122.5(2)
C32 C33 C34 129.1(2)
N22 C21 C22 108.4(2)
N22 C21 H21 125.8
C22 C21 H21 125.8
N21 C23 C22 109.2(2)
N21 C23 C24 123.1(2)
C22 C23 C24 127.6(2)
N32 C31 C32 108.9(2)
N32 C31 H31 125.6
C32 C31 H31 125.6
C33 N31 N32 107.75(18)
C33 N31 Mo1 128.96(16)
N32 N31 Mo1 123.15(14)
C44 C46 C45 117.7(3)
C44 C46 C47 121.7(3)
C45 C46 C47 120.6(3)
C31 C32 C33 106.3(2)
C31 C32 H32 126.8
C33 C32 H32 126.8
N12 C11 C12 108.8(2)
N12 C11 H11 125.6
C12 C11 H11 125.6
C11 C12 C13 105.8(2)
C11 C12 H12 127.1
C13 C12 H12 127.1
C21 C22 C23 106.2(2)
C21 C22 H22 126.9
C23 C22 H22 126.9
C46 C44 C42 122.0(3)
C46 C44 H44 119.0
C42 C44 H44 119.0
N22 B1 N12 109.1(2)
N22 B1 N32 107.3(2)
N12 B1 N32 108.78(19)
N22 B1 H1 112.2(13)
N12 B1 H1 108.2(14)
N32 B1 H1 111.3(13)
C46 C45 C43 120.7(3)
C46 C45 H45 119.6
C43 C45 H45 119.6
C13 C14 C16 110.3(2)
C13 C14 C15 110.5(2)
C16 C14 C15 109.9(3)
C13 C14 H14 108.7
C16 C14 H14 108.7
C15 C14 H14 108.7
C23 C24 C26 111.3(2)
C23 C24 C25 109.8(2)
C26 C24 C25 111.4(3)
C23 C24 H24 108.1
C26 C24 H24 108.1
C25 C24 H24 108.1
C33 C34 C36 112.0(2)
C33 C34 C35 110.2(2)
C36 C34 C35 111.0(2)
C33 C34 H34 107.8
C36 C34 H34 107.8
C35 C34 H34 107.8
C14 C15 H15A 109.5
C14 C15 H15B 109.5
H15A C15 H15B 109.5
C14 C15 H15C 109.5
H15A C15 H15C 109.5
H15B C15 H15C 109.5
C24 C26 H26A 109.5
C24 C26 H26B 109.5
H26A C26 H26B 109.5
C24 C26 H26C 109.5
H26A C26 H26C 109.5
H26B C26 H26C 109.5
C24 C25 H25A 109.5
C24 C25 H25B 109.5
H25A C25 H25B 109.5
C24 C25 H25C 109.5
H25A C25 H25C 109.5
H25B C25 H25C 109.5
C14 C16 H16A 109.5
C14 C16 H16B 109.5
H16A C16 H16B 109.5
C14 C16 H16C 109.5
H16A C16 H16C 109.5
H16B C16 H16C 109.5
C34 C36 H36A 109.5
C34 C36 H36B 109.5
H36A C36 H36B 109.5
C34 C36 H36C 109.5
H36A C36 H36C 109.5
H36B C36 H36C 109.5
C34 C35 H35A 109.5
C34 C35 H35B 109.5
H35A C35 H35B 109.5
C34 C35 H35C 109.5
H35A C35 H35C 109.5
H35B C35 H35C 109.5
C46 C47 H47A 109.5
C46 C47 H47B 109.5
H47A C47 H47B 109.5
C46 C47 H47C 109.5
H47A C47 H47C 109.5
H47B C47 H47C 109.5

loop_
_geom_bond_atom_site_label_1
_geom_bond_atom_site_label_2
_geom_bond_distance
Mo1 O1 1.6930(17)
Mo1 O2 1.7029(17)
Mo1 N31 2.1870(18)
Mo1 N11 2.3236(19)
Mo1 N21 2.339(2)
Mo1 S1 2.4134(6)
S1 C41 1.787(2)
N22 C21 1.330(3)
N22 N21 1.370(3)
N22 B1 1.520(3)
N12 C11 1.336(3)
N12 N11 1.371(3)
N12 B1 1.529(3)
N32 C31 1.329(3)
N32 N31 1.369(3)
N32 B1 1.549(4)
N21 C23 1.347(3)
N11 C13 1.337(3)
C43 C41 1.363(4)
C43 C45 1.392(4)
C43 H43 0.9300
C13 C12 1.396(3)
C13 C14 1.506(4)
C42 C41 1.377(3)
C42 C44 1.387(4)
C42 H42 0.9300
C33 N31 1.349(3)
C33 C32 1.384(3)
C33 C34 1.497(4)
C21 C22 1.374(4)
C21 H21 0.9300
C23 C22 1.378(4)
C23 C24 1.494(4)
C31 C32 1.375(4)
C31 H31 0.9300
C46 C44 1.362(4)
C46 C45 1.381(4)
C46 C47 1.510(4)
C32 H32 0.9300
C11 C12 1.364(4)
C11 H11 0.9300
C12 H12 0.9300
C22 H22 0.9300
C44 H44 0.9300
B1 H1 1.01(3)
C45 H45 0.9300
C14 C16 1.515(4)
C14 C15 1.525(4)
C14 H14 0.9800
C24 C26 1.521(4)
C24 C25 1.521(4)
C24 H24 0.9800
C34 C36 1.511(4)
C34 C35 1.514(4)
C34 H34 0.9800
C15 H15A 0.9600
C15 H15B 0.9600
C15 H15C 0.9600
C26 H26A 0.9600
C26 H26B 0.9600
C26 H26C 0.9600
C25 H25A 0.9600
C25 H25B 0.9600
C25 H25C 0.9600
C16 H16A 0.9600
C16 H16B 0.9600
C16 H16C 0.9600
C36 H36A 0.9600
C36 H36B 0.9600
C36 H36C 0.9600
C35 H35A 0.9600
C35 H35B 0.9600
C35 H35C 0.9600
C47 H47A 0.9600
C47 H47B 0.9600
C47 H47C 0.9600
